data_4345093
loop_
_publ_author_name
'Stasiw, Daniel E.'
'Mandal, Mukunda'
'Neisen, Benjamin D.'
'Mitchell, Lauren A.'
'Cramer, Christopher J.'
'Tolman, William B.'

_publ_section_title
;
 Why So Slow? Mechanistic Insights from Studies of a Poor Catalyst for
 Polymerization of \e-Caprolactone.
;
_journal_issue 2
_journal_name_full 'Inorganic chemistry'
_journal_page_first 725
_journal_page_last 728
_journal_paper_doi 10.1021/acs.inorgchem.6b02849
_journal_volume 56
_journal_year 2017
_chemical_formula_moiety '2(C24 H27 Al N4 O), C4 H10 O'
_chemical_formula_sum 'C52 H64 Al2 N8 O3'
_chemical_formula_weight 903.07
_chemical_name_systematic AlOEtTMTAA
_space_group_crystal_system monoclinic
_space_group_IT_number 14
_space_group_name_Hall '-P 2yn'
_space_group_name_H-M_alt 'P 1 21/n 1'
_symmetry_space_group_name_Hall '-P 2yn'
_symmetry_space_group_name_H-M 'P 1 21/n 1'
_atom_sites_solution_hydrogens geom
_audit_creation_date 2016-09-29
_audit_creation_method
;
Olex2 1.2
(compiled 2016.09.09 svn.r3337 for OlexSys, GUI svn.r5227)
;
_cell_angle_alpha 90
_cell_angle_beta 104.0000(10)
_cell_angle_gamma 90
_cell_formula_units_Z 2
_cell_length_a 13.2027(3)
_cell_length_b 9.8304(3)
_cell_length_c 18.8076(5)
_cell_measurement_reflns_used 9951
_cell_measurement_temperature 123.0
_cell_measurement_theta_max 74.50
_cell_measurement_theta_min 3.71
_cell_volume 2368.49(11)
_computing_cell_refinement 'SAINT, Bruker'
_computing_data_collection 'APEX II, Bruker'
_computing_data_reduction 'SAINT, Bruker'
_computing_molecular_graphics 'Olex2 (Dolomanov et al., 2009)'
_computing_publication_material 'Olex2 (Dolomanov et al., 2009)'
_computing_structure_refinement 'ShelXL (Sheldrick, 2015)'
_computing_structure_solution 'ShelXT (Sheldrick, 2015)'
_diffrn_ambient_temperature 123
_diffrn_measured_fraction_theta_full 1.000
_diffrn_measured_fraction_theta_max 0.996
_diffrn_measurement_device_type 'Bruker APEX-II CCD'
_diffrn_measurement_method '\f and \w scans'
_diffrn_radiation_type CuK\a
_diffrn_radiation_wavelength 1.54178
_diffrn_reflns_av_R_equivalents 0.0475
_diffrn_reflns_av_unetI/netI 0.0152
_diffrn_reflns_Laue_measured_fraction_full 1.000
_diffrn_reflns_Laue_measured_fraction_max 0.996
_diffrn_reflns_limit_h_max 16
_diffrn_reflns_limit_h_min -16
_diffrn_reflns_limit_k_max 12
_diffrn_reflns_limit_k_min -10
_diffrn_reflns_limit_l_max 23
_diffrn_reflns_limit_l_min -23
_diffrn_reflns_number 56485
_diffrn_reflns_point_group_measured_fraction_full 1.000
_diffrn_reflns_point_group_measured_fraction_max 0.996
_diffrn_reflns_theta_full 67.679
_diffrn_reflns_theta_max 74.500
_diffrn_reflns_theta_min 3.705
_exptl_absorpt_coefficient_mu 0.967
_exptl_absorpt_correction_type multi-scan
_exptl_absorpt_process_details 'SADABS, R. Blessing, 1995'
_exptl_crystal_colour yellow
_exptl_crystal_colour_primary yellow
_exptl_crystal_density_diffrn 1.266
_exptl_crystal_density_meas ?
_exptl_crystal_description needle
_exptl_crystal_F_000 964
_exptl_crystal_recrystallization_method 'crystallized by slow diffusion of pentane into diethyl ether'
_exptl_crystal_size_max 0.2
_exptl_crystal_size_mid 0.1
_exptl_crystal_size_min 0.1
_exptl_transmission_factor_max 0.908
_exptl_transmission_factor_min 0.890
_refine_diff_density_max 0.233
_refine_diff_density_min -0.235
_refine_diff_density_rms 0.045
_refine_ls_extinction_method none
_refine_ls_goodness_of_fit_ref 1.018
_refine_ls_hydrogen_treatment constr
_refine_ls_matrix_type full
_refine_ls_number_parameters 324
_refine_ls_number_reflns 4835
_refine_ls_number_restraints 9
_refine_ls_restrained_S_all 1.018
_refine_ls_R_factor_all 0.0381
_refine_ls_R_factor_gt 0.0333
_refine_ls_shift/su_max 0.001
_refine_ls_shift/su_mean 0.000
_refine_ls_structure_factor_coef Fsqd
_refine_ls_weighting_details 'w=1/[\s^2^(Fo^2^)+(0.0498P)^2^+0.8029P] where P=(Fo^2^+2Fc^2^)/3'
_refine_ls_weighting_scheme calc
_refine_ls_wR_factor_gt 0.0850
_refine_ls_wR_factor_ref 0.0881
_reflns_Friedel_coverage 0.000
_reflns_number_gt 4448
_reflns_number_total 4835
_reflns_threshold_expression 'I > 2\s(I)'
_cod_data_source_file ic6b02849_si_002.cif
_cod_data_source_block shelx
_cod_depositor_comments
;
The following automatic conversions were performed:

'_exptl_crystal_density_meas' value 'not measured' was changed to '?'
- the value is perceived as not measured.

Automatic conversion script
Id: cif_fix_values 4268 2015-11-12 08:31:59Z antanas 
;
_cod_database_code 4345093
_shelxl_version_number 2014/6
_shelx_space_group_comment
;
The symmetry employed for this shelxl refinement is uniquely defined
by the following loop, which should always be used as a source of
symmetry information in preference to the above space-group names.
They are only intended as comments.
;
_olex2_refinement_description
;
1. Others
 Fixed Sof: C25(0.5) H25A(0.5) H25B(0.5) H25C(0.5) C26(0.5) H26A(0.5)
 H26B(0.5) O2(0.5) C27(0.5) H27A(0.5) H27B(0.5) C28(0.5) H28A(0.5) H28B(0.5)
 H28C(0.5)
 Fixed Uiso: H1A(0.038) H1B(0.038) H1C(0.038) H3(0.025) H5A(0.038) H5B(0.038)
 H5C(0.038) H7(0.031) H8(0.036) H9(0.035) H10(0.029) H12A(0.037) H12B(0.037)
 H12C(0.037) H14(0.023) H16A(0.035) H16B(0.035) H16C(0.035) H18(0.026)
 H19(0.03) H20(0.031) H21(0.028) H23A(0.035) H23B(0.035) H24A(0.093)
 H24B(0.093) H24C(0.093) H25A(0.153) H25B(0.153) H25C(0.153) H26A(0.111)
 H26B(0.111) H27A(0.094) H27B(0.094) H28A(0.142) H28B(0.142) H28C(0.142)
 Fixed X: H1A(0.7335) H1B(0.7067) H1C(0.6463) H3(0.4814) H5A(0.248)
 H5B(0.3049) H5C(0.2846) H7(0.2426) H8(0.1154) H9(0.125) H10(0.2625)
 H12A(0.2756) H12B(0.3215) H12C(0.3454) H14(0.5223) H16A(0.6857) H16B(0.7462)
 H16C(0.7615) H18(0.8322) H19(0.9788) H20(0.968) H21(0.8107) H23A(0.4987)
 H23B(0.5882) H24A(0.4774) H24B(0.3879) H24C(0.4285) H25A(0.0657) H25B(0.0211)
 H25C(0.1215) H26A(-0.0796) H26B(-0.0156) H27A(-0.0304) H27B(-0.0935)
 H28A(0.1026) H28B(-0.0025) H28C(0.0352)
 Fixed Y: H1A(0.9392) H1B(1.0389) H1C(1.0494) H3(1.0177) H5A(0.867)
 H5B(0.9959) H5C(0.9825) H7(0.8048) H8(0.6585) H9(0.4283) H10(0.3413)
 H12A(0.3687) H12B(0.2337) H12C(0.2746) H14(0.2784) H16A(0.3202) H16B(0.2813)
 H16C(0.4254) H18(0.4118) H19(0.5334) H20(0.765) H21(0.8783) H23A(0.7254)
 H23B(0.6481) H24A(0.4612) H24B(0.5396) H24C(0.5916) H25A(0.2377) H25B(0.1277)
 H25C(0.2101) H26A(0.3165) H26B(0.3001) H27A(0.542) H27B(0.5567) H28A(0.6759)
 H28B(0.7574) H28C(0.6952)
 Fixed Z: H1A(0.5976) H1B(0.6555) H1C(0.5729) H3(0.5828) H5A(0.5696)
 H5B(0.5491) H5C(0.6276) H7(0.6932) H8(0.7144) H9(0.6922) H10(0.6495)
 H12A(0.5221) H12B(0.5613) H12C(0.4865) H14(0.5228) H16A(0.5063) H16B(0.5861)
 H16C(0.5546) H18(0.6845) H19(0.7443) H20(0.7625) H21(0.7217) H23A(0.8016)
 H23B(0.8568) H24A(0.8538) H24B(0.7993) H24C(0.88) H25A(0.4242) H25B(0.4688)
 H25C(0.5065) H26A(0.4622) H26B(0.5439) H27A(0.5614) H27B(0.4791) H28A(0.5351)
 H28B(0.5208) H28C(0.4548)
;
_olex2_submission_original_sample_id 16003_final
_olex2_submission_special_instructions 'No special instructions were received'

loop_
_space_group_symop_operation_xyz
'x, y, z'
'-x+1/2, y+1/2, -z+1/2'
'-x, -y, -z'
'x-1/2, -y-1/2, z-1/2'

loop_
_atom_site_label
_atom_site_type_symbol
_atom_site_fract_x
_atom_site_fract_y
_atom_site_fract_z
_atom_site_U_iso_or_equiv
_atom_site_adp_type
_atom_site_occupancy
_atom_site_site_symmetry_order
_atom_site_calc_flag
_atom_site_refinement_flags_posn
_atom_site_refinement_flags_adp
_atom_site_refinement_flags_occupancy
_atom_site_disorder_assembly
_atom_site_disorder_group
Al1 Al 0.53141(2) 0.61525(3) 0.66446(2) 0.01560(9) Uani 1 1 d . . . . .
C1 C 0.67846(9) 0.98812(12) 0.61157(7) 0.0252(2) Uani 1 1 d . . . . .
H1A H 0.7335 0.9392 0.5976 0.038 Uiso 1 1 calc R U . . .
H1B H 0.7067 1.0389 0.6555 0.038 Uiso 1 1 calc R U . . .
H1C H 0.6463 1.0494 0.5729 0.038 Uiso 1 1 calc R U . . .
C2 C 0.59796(9) 0.88881(11) 0.62522(6) 0.0192(2) Uani 1 1 d . . . . .
C3 C 0.49327(9) 0.93268(11) 0.60490(6) 0.0206(2) Uani 1 1 d . . . . .
H3 H 0.4814 1.0177 0.5828 0.025 Uiso 1 1 calc R U . . .
C4 C 0.40546(9) 0.86285(11) 0.61420(6) 0.0191(2) Uani 1 1 d . . . . .
C5 C 0.30120(9) 0.93351(12) 0.58770(7) 0.0255(2) Uani 1 1 d . . . . .
H5A H 0.2480 0.8670 0.5696 0.038 Uiso 1 1 calc R U . . .
H5B H 0.3049 0.9959 0.5491 0.038 Uiso 1 1 calc R U . . .
H5C H 0.2846 0.9825 0.6276 0.038 Uiso 1 1 calc R U . . .
C6 C 0.32576(8) 0.66275(11) 0.65372(6) 0.0194(2) Uani 1 1 d . . . . .
C7 C 0.24560(9) 0.71260(13) 0.68283(7) 0.0254(2) Uani 1 1 d . . . . .
H7 H 0.2426 0.8048 0.6932 0.031 Uiso 1 1 calc R U . . .
C8 C 0.17004(10) 0.62465(14) 0.69641(8) 0.0302(3) Uani 1 1 d . . . . .
H8 H 0.1154 0.6585 0.7144 0.036 Uiso 1 1 calc R U . . .
C9 C 0.17599(9) 0.48658(14) 0.68318(7) 0.0291(3) Uani 1 1 d . . . . .
H9 H 0.1250 0.4283 0.6922 0.035 Uiso 1 1 calc R U . . .
C10 C 0.25766(9) 0.43447(12) 0.65657(6) 0.0239(2) Uani 1 1 d . . . . .
H10 H 0.2625 0.3413 0.6495 0.029 Uiso 1 1 calc R U . . .
C11 C 0.33235(8) 0.52177(11) 0.64040(6) 0.0190(2) Uani 1 1 d . . . . .
C12 C 0.33452(9) 0.30845(12) 0.53190(7) 0.0244(2) Uani 1 1 d . . . . .
H12A H 0.2756 0.3687 0.5221 0.037 Uiso 1 1 calc R U . . .
H12B H 0.3215 0.2337 0.5613 0.037 Uiso 1 1 calc R U . . .
H12C H 0.3454 0.2746 0.4865 0.037 Uiso 1 1 calc R U . . .
C13 C 0.43044(9) 0.38448(10) 0.57243(6) 0.0186(2) Uani 1 1 d . . . . .
C14 C 0.52488(9) 0.34907(11) 0.55613(6) 0.0196(2) Uani 1 1 d . . . . .
H14 H 0.5223 0.2784 0.5228 0.023 Uiso 1 1 calc R U . . .
C15 C 0.62311(8) 0.40818(11) 0.58439(6) 0.0185(2) Uani 1 1 d . . . . .
C16 C 0.71226(9) 0.35380(12) 0.55516(6) 0.0233(2) Uani 1 1 d . . . . .
H16A H 0.6857 0.3202 0.5063 0.035 Uiso 1 1 calc R U . . .
H16B H 0.7462 0.2813 0.5861 0.035 Uiso 1 1 calc R U . . .
H16C H 0.7615 0.4254 0.5546 0.035 Uiso 1 1 calc R U . . .
C17 C 0.73353(8) 0.57291(11) 0.66377(6) 0.0186(2) Uani 1 1 d . . . . .
C18 C 0.82790(9) 0.50530(12) 0.69082(6) 0.0215(2) Uani 1 1 d . . . . .
H18 H 0.8322 0.4118 0.6845 0.026 Uiso 1 1 calc R U . . .
C19 C 0.91550(9) 0.57813(13) 0.72723(6) 0.0248(2) Uani 1 1 d . . . . .
H19 H 0.9788 0.5334 0.7443 0.030 Uiso 1 1 calc R U . . .
C20 C 0.90897(9) 0.71715(14) 0.73823(6) 0.0260(2) Uani 1 1 d . . . . .
H20 H 0.9680 0.7650 0.7625 0.031 Uiso 1 1 calc R U . . .
C21 C 0.81491(9) 0.78551(12) 0.71322(6) 0.0232(2) Uani 1 1 d . . . . .
H21 H 0.8107 0.8783 0.7217 0.028 Uiso 1 1 calc R U . . .
C22 C 0.72680(8) 0.71448(11) 0.67539(6) 0.0190(2) Uani 1 1 d . . . . .
C23 C 0.52827(10) 0.63628(14) 0.81577(7) 0.0294(3) Uani 1 1 d . . . . .
H23A H 0.4987 0.7254 0.8016 0.035 Uiso 1 1 calc R U . . .
H23B H 0.5882 0.6481 0.8568 0.035 Uiso 1 1 calc R U . . .
C24 C 0.44826(15) 0.5493(3) 0.83934(9) 0.0623(6) Uani 1 1 d . . . . .
H24A H 0.4774 0.4612 0.8538 0.093 Uiso 1 1 calc R U . . .
H24B H 0.3879 0.5396 0.7993 0.093 Uiso 1 1 calc R U . . .
H24C H 0.4285 0.5916 0.8800 0.093 Uiso 1 1 calc R U . . .
N1 N 0.62318(7) 0.76555(9) 0.65303(5) 0.01790(18) Uani 1 1 d . . . . .
N2 N 0.41240(7) 0.73797(9) 0.64297(5) 0.01793(18) Uani 1 1 d . . . . .
N3 N 0.42450(7) 0.48433(9) 0.61945(5) 0.01781(18) Uani 1 1 d . . . . .
N4 N 0.63621(7) 0.51079(9) 0.63194(5) 0.01741(18) Uani 1 1 d . . . . .
O1 O 0.56074(6) 0.57920(8) 0.75737(4) 0.02292(17) Uani 1 1 d . . . . .
C25 C 0.0552(5) 0.2145(7) 0.4715(3) 0.102(2) Uani 0.5 1 d D U P A -1
H25A H 0.0657 0.2377 0.4242 0.153 Uiso 0.5 1 calc R U P A -1
H25B H 0.0211 0.1277 0.4688 0.153 Uiso 0.5 1 calc R U P A -1
H25C H 0.1215 0.2101 0.5065 0.153 Uiso 0.5 1 calc R U P A -1
C26 C -0.0100(7) 0.3182(11) 0.4943(5) 0.092(2) Uani 0.5 1 d D U P A -1
H26A H -0.0796 0.3165 0.4622 0.111 Uiso 0.5 1 calc R U P A -1
H26B H -0.0156 0.3001 0.5439 0.111 Uiso 0.5 1 calc R U P A -1
O2 O 0.0364(8) 0.4483(10) 0.4910(5) 0.083(2) Uani 0.5 1 d D U P A -1
C27 C -0.0241(11) 0.5547(15) 0.5115(5) 0.078(3) Uani 0.5 1 d D U P A -1
H27A H -0.0304 0.5420 0.5614 0.094 Uiso 0.5 1 calc R U P A -1
H27B H -0.0935 0.5567 0.4791 0.094 Uiso 0.5 1 calc R U P A -1
C28 C 0.0328(8) 0.6820(12) 0.5050(7) 0.095(3) Uani 0.5 1 d D U P A -1
H28A H 0.1026 0.6759 0.5351 0.142 Uiso 0.5 1 calc R U P A -1
H28B H -0.0025 0.7574 0.5208 0.142 Uiso 0.5 1 calc R U P A -1
H28C H 0.0352 0.6952 0.4548 0.142 Uiso 0.5 1 calc R U P A -1

loop_
_atom_site_aniso_label
_atom_site_aniso_U_11
_atom_site_aniso_U_22
_atom_site_aniso_U_33
_atom_site_aniso_U_23
_atom_site_aniso_U_13
_atom_site_aniso_U_12
Al1 0.01623(15) 0.01260(16) 0.01874(16) -0.00027(11) 0.00572(11) -0.00058(11)
C1 0.0287(6) 0.0194(5) 0.0300(6) 0.0005(4) 0.0119(5) -0.0059(4)
C2 0.0254(5) 0.0144(5) 0.0195(5) -0.0033(4) 0.0086(4) -0.0038(4)
C3 0.0271(5) 0.0126(5) 0.0231(5) 0.0007(4) 0.0080(4) -0.0006(4)
C4 0.0235(5) 0.0151(5) 0.0191(5) -0.0025(4) 0.0061(4) 0.0012(4)
C5 0.0266(6) 0.0184(5) 0.0322(6) 0.0027(4) 0.0081(5) 0.0046(4)
C6 0.0180(5) 0.0191(5) 0.0214(5) 0.0012(4) 0.0054(4) -0.0005(4)
C7 0.0236(5) 0.0223(6) 0.0328(6) -0.0004(5) 0.0114(5) 0.0014(4)
C8 0.0224(6) 0.0334(7) 0.0388(7) 0.0007(5) 0.0156(5) 0.0005(5)
C9 0.0227(5) 0.0307(7) 0.0363(6) 0.0032(5) 0.0119(5) -0.0065(5)
C10 0.0233(5) 0.0206(6) 0.0281(6) 0.0010(4) 0.0067(4) -0.0044(4)
C11 0.0179(5) 0.0192(5) 0.0199(5) 0.0011(4) 0.0044(4) -0.0008(4)
C12 0.0259(5) 0.0193(5) 0.0274(5) -0.0036(4) 0.0051(4) -0.0049(4)
C13 0.0233(5) 0.0119(5) 0.0198(5) 0.0026(4) 0.0037(4) -0.0014(4)
C14 0.0260(5) 0.0123(5) 0.0206(5) -0.0014(4) 0.0058(4) 0.0008(4)
C15 0.0231(5) 0.0140(5) 0.0194(5) 0.0024(4) 0.0067(4) 0.0030(4)
C16 0.0251(5) 0.0204(5) 0.0260(5) -0.0039(4) 0.0093(4) 0.0033(4)
C17 0.0186(5) 0.0204(5) 0.0186(5) -0.0003(4) 0.0078(4) -0.0017(4)
C18 0.0208(5) 0.0233(6) 0.0223(5) 0.0016(4) 0.0089(4) 0.0019(4)
C19 0.0175(5) 0.0349(7) 0.0232(5) 0.0026(5) 0.0072(4) 0.0017(4)
C20 0.0194(5) 0.0351(7) 0.0241(5) -0.0046(5) 0.0064(4) -0.0071(5)
C21 0.0229(5) 0.0239(6) 0.0245(5) -0.0050(4) 0.0093(4) -0.0049(4)
C22 0.0189(5) 0.0211(5) 0.0185(5) -0.0009(4) 0.0079(4) -0.0016(4)
C23 0.0287(6) 0.0358(7) 0.0251(6) -0.0066(5) 0.0092(5) -0.0023(5)
C24 0.0582(10) 0.1001(16) 0.0354(8) -0.0087(9) 0.0247(7) -0.0348(11)
N1 0.0188(4) 0.0157(4) 0.0202(4) -0.0025(3) 0.0068(3) -0.0021(3)
N2 0.0187(4) 0.0145(4) 0.0218(4) -0.0005(3) 0.0072(3) -0.0003(3)
N3 0.0180(4) 0.0143(4) 0.0217(4) 0.0008(3) 0.0059(3) -0.0011(3)
N4 0.0176(4) 0.0153(4) 0.0198(4) 0.0005(3) 0.0055(3) 0.0000(3)
O1 0.0270(4) 0.0229(4) 0.0201(4) 0.0016(3) 0.0080(3) 0.0035(3)
C25 0.117(5) 0.137(5) 0.052(2) -0.016(3) 0.019(3) -0.079(4)
C26 0.067(4) 0.172(6) 0.031(3) 0.027(4) 0.000(2) -0.053(4)
O2 0.055(4) 0.133(4) 0.064(4) -0.001(4) 0.017(3) -0.030(3)
C27 0.042(4) 0.165(6) 0.033(4) 0.035(4) 0.019(2) 0.009(4)
C28 0.092(6) 0.123(5) 0.081(6) 0.031(5) 0.044(5) 0.035(5)

loop_
_atom_type_symbol
_atom_type_description
_atom_type_scat_dispersion_real
_atom_type_scat_dispersion_imag
_atom_type_scat_source
Al Al 0.2130 0.2455 'International Tables Vol C Tables 4.2.6.8 and 6.1.1.4'
C C 0.0181 0.0091 'International Tables Vol C Tables 4.2.6.8 and 6.1.1.4'
N N 0.0311 0.0180 'International Tables Vol C Tables 4.2.6.8 and 6.1.1.4'
O O 0.0492 0.0322 'International Tables Vol C Tables 4.2.6.8 and 6.1.1.4'
H H 0.0000 0.0000 'International Tables Vol C Tables 4.2.6.8 and 6.1.1.4'

loop_
_geom_angle_atom_site_label_1
_geom_angle_atom_site_label_2
_geom_angle_atom_site_label_3
_geom_angle
N2 Al1 N1 89.96(4)
N2 Al1 N3 81.68(4)
N3 Al1 N1 148.80(4)
N4 Al1 N1 81.77(4)
N4 Al1 N2 150.03(4)
N4 Al1 N3 90.59(4)
O1 Al1 N1 105.80(4)
O1 Al1 N2 107.99(4)
O1 Al1 N3 105.37(4)
O1 Al1 N4 101.98(4)
H1A C1 H1B 109.5
H1A C1 H1C 109.5
H1B C1 H1C 109.5
C2 C1 H1A 109.5
C2 C1 H1B 109.5
C2 C1 H1C 109.5
C3 C2 C1 116.13(10)
N1 C2 C1 122.43(10)
N1 C2 C3 121.41(10)
C2 C3 H3 116.4
C4 C3 C2 127.30(10)
C4 C3 H3 116.4
C3 C4 C5 116.74(10)
N2 C4 C3 121.71(10)
N2 C4 C5 121.51(10)
C4 C5 H5A 109.5
C4 C5 H5B 109.5
C4 C5 H5C 109.5
H5A C5 H5B 109.5
H5A C5 H5C 109.5
H5B C5 H5C 109.5
C7 C6 C11 119.96(10)
C7 C6 N2 126.07(10)
C11 C6 N2 113.55(9)
C6 C7 H7 120.0
C8 C7 C6 120.05(11)
C8 C7 H7 120.0
C7 C8 H8 119.9
C9 C8 C7 120.13(11)
C9 C8 H8 119.9
C8 C9 H9 119.7
C8 C9 C10 120.51(11)
C10 C9 H9 119.7
C9 C10 H10 119.9
C9 C10 C11 120.13(11)
C11 C10 H10 119.9
C6 C11 N3 113.45(9)
C10 C11 C6 119.14(10)
C10 C11 N3 126.96(10)
H12A C12 H12B 109.5
H12A C12 H12C 109.5
H12B C12 H12C 109.5
C13 C12 H12A 109.5
C13 C12 H12B 109.5
C13 C12 H12C 109.5
C14 C13 C12 116.73(10)
N3 C13 C12 121.46(10)
N3 C13 C14 121.75(10)
C13 C14 H14 116.4
C13 C14 C15 127.26(10)
C15 C14 H14 116.4
C14 C15 C16 116.45(10)
N4 C15 C14 121.75(10)
N4 C15 C16 121.74(10)
C15 C16 H16A 109.5
C15 C16 H16B 109.5
C15 C16 H16C 109.5
H16A C16 H16B 109.5
H16A C16 H16C 109.5
H16B C16 H16C 109.5
C18 C17 C22 119.75(10)
C18 C17 N4 125.94(10)
C22 C17 N4 113.86(9)
C17 C18 H18 120.1
C19 C18 C17 119.80(11)
C19 C18 H18 120.1
C18 C19 H19 119.8
C20 C19 C18 120.39(11)
C20 C19 H19 119.8
C19 C20 H20 119.7
C19 C20 C21 120.54(11)
C21 C20 H20 119.7
C20 C21 H21 120.1
C20 C21 C22 119.81(11)
C22 C21 H21 120.1
C17 C22 N1 113.17(9)
C21 C22 C17 119.68(10)
C21 C22 N1 126.72(10)
H23A C23 H23B 107.9
C24 C23 H23A 109.2
C24 C23 H23B 109.2
O1 C23 H23A 109.2
O1 C23 H23B 109.2
O1 C23 C24 112.06(12)
C23 C24 H24A 109.5
C23 C24 H24B 109.5
C23 C24 H24C 109.5
H24A C24 H24B 109.5
H24A C24 H24C 109.5
H24B C24 H24C 109.5
C2 N1 Al1 128.97(8)
C2 N1 C22 124.71(9)
C22 N1 Al1 106.15(7)
C4 N2 Al1 128.85(8)
C4 N2 C6 123.97(9)
C6 N2 Al1 106.63(7)
C11 N3 Al1 106.78(7)
C13 N3 Al1 128.41(8)
C13 N3 C11 124.57(9)
C15 N4 Al1 128.84(8)
C15 N4 C17 124.55(9)
C17 N4 Al1 106.38(7)
C23 O1 Al1 132.68(8)
H25A C25 H25B 109.5
H25A C25 H25C 109.5
H25B C25 H25C 109.5
C26 C25 H25A 109.5
C26 C25 H25B 109.5
C26 C25 H25C 109.5
C25 C26 H26A 109.9
C25 C26 H26B 109.9
H26A C26 H26B 108.3
O2 C26 C25 108.8(8)
O2 C26 H26A 109.9
O2 C26 H26B 109.9
C27 O2 C26 111.8(8)
O2 C27 H27A 110.6
O2 C27 H27B 110.6
O2 C27 C28 105.6(7)
H27A C27 H27B 108.8
C28 C27 H27A 110.6
C28 C27 H27B 110.6
C27 C28 H28A 109.5
C27 C28 H28B 109.5
C27 C28 H28C 109.5
H28A C28 H28B 109.5
H28A C28 H28C 109.5
H28B C28 H28C 109.5

loop_
_geom_bond_atom_site_label_1
_geom_bond_atom_site_label_2
_geom_bond_distance
Al1 N1 1.9553(9)
Al1 N2 1.9443(9)
Al1 N3 1.9461(9)
Al1 N4 1.9372(9)
Al1 O1 1.7325(8)
C1 H1A 0.9600
C1 H1B 0.9600
C1 H1C 0.9600
C1 C2 1.5101(15)
C2 C3 1.4096(16)
C2 N1 1.3298(15)
C3 H3 0.9300
C3 C4 1.3943(16)
C4 C5 1.5145(15)
C4 N2 1.3357(15)
C5 H5A 0.9600
C5 H5B 0.9600
C5 H5C 0.9600
C6 C7 1.3929(16)
C6 C11 1.4147(16)
C6 N2 1.4170(14)
C7 H7 0.9300
C7 C8 1.3898(17)
C8 H8 0.9300
C8 C9 1.3855(19)
C9 H9 0.9300
C9 C10 1.3917(17)
C10 H10 0.9300
C10 C11 1.3952(16)
C11 N3 1.4152(14)
C12 H12A 0.9600
C12 H12B 0.9600
C12 H12C 0.9600
C12 C13 1.5087(15)
C13 C14 1.3982(16)
C13 N3 1.3361(14)
C14 H14 0.9300
C14 C15 1.4031(16)
C15 C16 1.5120(15)
C15 N4 1.3313(14)
C16 H16A 0.9600
C16 H16B 0.9600
C16 H16C 0.9600
C17 C18 1.3951(16)
C17 C22 1.4149(16)
C17 N4 1.4177(14)
C18 H18 0.9300
C18 C19 1.3914(17)
C19 H19 0.9300
C19 C20 1.3880(19)
C20 H20 0.9300
C20 C21 1.3901(18)
C21 H21 0.9300
C21 C22 1.3953(16)
C22 N1 1.4220(14)
C23 H23A 0.9700
C23 H23B 0.9700
C23 C24 1.507(2)
C23 O1 1.3902(14)
C24 H24A 0.9600
C24 H24B 0.9600
C24 H24C 0.9600
C25 H25A 0.9600
C25 H25B 0.9600
C25 H25C 0.9600
C25 C26 1.464(11)
C26 H26A 0.9700
C26 H26B 0.9700
C26 O2 1.426(9)
O2 C27 1.425(6)
C27 H27A 0.9700
C27 H27B 0.9700
C27 C28 1.480(12)
C28 H28A 0.9600
C28 H28B 0.9600
C28 H28C 0.9600

loop_
_geom_torsion_atom_site_label_1
_geom_torsion_atom_site_label_2
_geom_torsion_atom_site_label_3
_geom_torsion_atom_site_label_4
_geom_torsion
C1 C2 C3 C4 -177.43(11)
C1 C2 N1 Al1 -172.23(8)
C1 C2 N1 C22 2.33(16)
C2 C3 C4 C5 179.72(10)
C2 C3 C4 N2 -2.32(18)
C3 C2 N1 Al1 6.03(15)
C3 C2 N1 C22 -179.41(10)
C3 C4 N2 Al1 -9.80(15)
C3 C4 N2 C6 179.88(10)
C5 C4 N2 Al1 168.06(8)
C5 C4 N2 C6 -2.26(16)
C6 C7 C8 C9 2.0(2)
C6 C11 N3 Al1 28.68(11)
C6 C11 N3 C13 -146.11(10)
C7 C6 C11 C10 0.20(16)
C7 C6 C11 N3 -172.64(10)
C7 C6 N2 Al1 143.27(10)
C7 C6 N2 C4 -44.58(17)
C7 C8 C9 C10 0.3(2)
C8 C9 C10 C11 -2.36(19)
C9 C10 C11 C6 2.08(17)
C9 C10 C11 N3 173.86(11)
C10 C11 N3 Al1 -143.49(10)
C10 C11 N3 C13 41.73(17)
C11 C6 C7 C8 -2.23(18)
C11 C6 N2 Al1 -29.23(11)
C11 C6 N2 C4 142.92(10)
C12 C13 C14 C15 177.48(10)
C12 C13 N3 Al1 -168.48(8)
C12 C13 N3 C11 5.14(16)
C13 C14 C15 C16 -177.70(10)
C13 C14 C15 N4 -0.60(18)
C14 C13 N3 Al1 8.86(15)
C14 C13 N3 C11 -177.51(10)
C14 C15 N4 Al1 -7.79(15)
C14 C15 N4 C17 178.51(10)
C16 C15 N4 Al1 169.15(8)
C16 C15 N4 C17 -4.55(16)
C17 C18 C19 C20 1.44(16)
C17 C22 N1 Al1 29.05(10)
C17 C22 N1 C2 -146.55(10)
C18 C17 C22 C21 0.60(15)
C18 C17 C22 N1 -172.44(9)
C18 C17 N4 Al1 142.35(9)
C18 C17 N4 C15 -42.76(16)
C18 C19 C20 C21 0.15(17)
C19 C20 C21 C22 -1.36(17)
C20 C21 C22 C17 0.98(16)
C20 C21 C22 N1 172.99(10)
C21 C22 N1 Al1 -143.40(10)
C21 C22 N1 C2 41.00(16)
C22 C17 C18 C19 -1.80(15)
C22 C17 N4 Al1 -29.92(10)
C22 C17 N4 C15 144.97(10)
C24 C23 O1 Al1 103.30(15)
N1 Al1 O1 C23 83.10(11)
N1 C2 C3 C4 4.21(18)
N2 Al1 O1 C23 -12.13(12)
N2 C6 C7 C8 -174.29(11)
N2 C6 C11 C10 173.20(10)
N2 C6 C11 N3 0.36(13)
N3 Al1 O1 C23 -98.20(11)
N3 C13 C14 C15 0.01(18)
N4 Al1 O1 C23 167.82(10)
N4 C17 C18 C19 -173.65(10)
N4 C17 C22 C21 173.39(9)
N4 C17 C22 N1 0.35(13)
C25 C26 O2 C27 179.1(4)
C26 O2 C27 C28 -179.7(11)
